data_7123592
loop_
_publ_author_name
'Parmar, Swati'
'Pal, Shiv'
'Biswas, Abhijit'
'Gosavi, Suresh W.'
'Chakraborty, Sudip'
'Reddy, Mallu Chenna'
'Ogale, Satishchandra'

_publ_section_title
;
 Designing a new family of oxonium-cation based structurally diverse
 organic-inorganic hybrid iodoantimonate crystals
;
_journal_name_full 'Chemical Communications'
_journal_paper_doi 10.1039/C9CC03485D
_journal_year 2019
_chemical_formula_sum 'C30 H57 I12 N6 O6 Sb3'
_chemical_formula_weight 2485.86
_space_group_crystal_system orthorhombic
_space_group_IT_number 33
_space_group_name_Hall 'P 2c -2n'
_space_group_name_H-M_alt 'P n a 21'
_symmetry_space_group_name_Hall 'P 2c -2n'
_symmetry_space_group_name_H-M 'P n a 21'
_atom_sites_solution_hydrogens geom
_audit_creation_method SHELXL-2014/7
_audit_update_record
;
2019-04-25 deposited with the CCDC.    2019-06-03 downloaded from the CCDC.
;
_cell_angle_alpha 90
_cell_angle_beta 90
_cell_angle_gamma 90
_cell_formula_units_Z 4
_cell_length_a 28.114(5)
_cell_length_b 11.329(2)
_cell_length_c 19.332(3)
_cell_measurement_reflns_used 9798
_cell_measurement_temperature 150(2)
_cell_measurement_theta_max 26.82
_cell_measurement_theta_min 2.21
_cell_volume 6157.3(18)
_computing_cell_refinement 'Bruker SAINT'
_computing_data_collection 'Bruker APEX2'
_computing_data_reduction 'Bruker SAINT'
_computing_molecular_graphics 'Bruker SHELXTL'
_computing_publication_material 'Bruker SHELXTL'
_computing_structure_refinement 'SHELXL-2014/7 (Sheldrick, 2014)'
_computing_structure_solution 'SHELXS-97 (Sheldrick 2008)'
_diffrn_ambient_temperature 150(2)
_diffrn_measured_fraction_theta_full 0.999
_diffrn_measured_fraction_theta_max 0.999
_diffrn_measurement_device_type 'Bruker APEX-II CCD'
_diffrn_measurement_method '\f and \w scans'
_diffrn_radiation_type MoK\a
_diffrn_radiation_wavelength 0.71073
_diffrn_reflns_av_R_equivalents 0.1635
_diffrn_reflns_av_unetI/netI 0.0712
_diffrn_reflns_Laue_measured_fraction_full 0.999
_diffrn_reflns_Laue_measured_fraction_max 0.999
_diffrn_reflns_limit_h_max 33
_diffrn_reflns_limit_h_min -33
_diffrn_reflns_limit_k_max 13
_diffrn_reflns_limit_k_min -13
_diffrn_reflns_limit_l_max 23
_diffrn_reflns_limit_l_min -23
_diffrn_reflns_number 167392
_diffrn_reflns_point_group_measured_fraction_full 0.999
_diffrn_reflns_point_group_measured_fraction_max 0.999
_diffrn_reflns_theta_full 25.242
_diffrn_reflns_theta_max 25.250
_diffrn_reflns_theta_min 2.206
_exptl_absorpt_coefficient_mu 7.361
_exptl_absorpt_correction_type multi-scan
_exptl_absorpt_process_details
;
 SADABS 2016/2: Krause, L., Herbst-Irmer, R., Sheldrick G.M. & Stalke D.,
 J. Appl. Cryst. 48 (2015) 3-10
;
_exptl_crystal_colour orange
_exptl_crystal_density_diffrn 2.678
_exptl_crystal_description block
_exptl_crystal_F_000 4452
_exptl_crystal_size_max 0.2
_exptl_crystal_size_mid 0.110
_exptl_crystal_size_min 0.032
_exptl_transmission_factor_max 0.7457
_exptl_transmission_factor_min 0.4877
_refine_diff_density_max 0.849
_refine_diff_density_min -1.091
_refine_diff_density_rms 0.220
_refine_ls_abs_structure_details
;
 Refined as an inversion twin.
;
_refine_ls_abs_structure_Flack 0.20(5)
_refine_ls_extinction_method none
_refine_ls_goodness_of_fit_ref 1.040
_refine_ls_hydrogen_treatment constr
_refine_ls_matrix_type full
_refine_ls_number_parameters 522
_refine_ls_number_reflns 11146
_refine_ls_number_restraints 1
_refine_ls_restrained_S_all 1.040
_refine_ls_R_factor_all 0.0858
_refine_ls_R_factor_gt 0.0442
_refine_ls_shift/su_max 0.001
_refine_ls_shift/su_mean 0.000
_refine_ls_structure_factor_coef Fsqd
_refine_ls_weighting_details 'w=1/[\s^2^(Fo^2^)+(0.0190P)^2^+2.3795P] where P=(Fo^2^+2Fc^2^)/3'
_refine_ls_weighting_scheme calc
_refine_ls_wR_factor_gt 0.0583
_refine_ls_wR_factor_ref 0.0676
_reflns_Friedel_coverage 0.938
_reflns_Friedel_fraction_full 0.999
_reflns_Friedel_fraction_max 0.999
_reflns_number_gt 8068
_reflns_number_total 11146
_reflns_threshold_expression 'I > 2\s(I)'
_cod_data_source_file c9cc03485d2.cif
_cod_data_source_block A1A1AQ_a_a
_cod_database_code 7123592
_shelx_shelxl_version_number 2014/7
_shelx_space_group_comment
;
The symmetry employed for this shelxl refinement is uniquely defined
by the following loop, which should always be used as a source of
symmetry information in preference to the above space-group names.
They are only intended as comments.
;

loop_
_space_group_symop_operation_xyz
'x, y, z'
'-x, -y, z+1/2'
'x+1/2, -y+1/2, z'
'-x+1/2, y+1/2, z+1/2'

loop_
_atom_site_label
_atom_site_type_symbol
_atom_site_fract_x
_atom_site_fract_y
_atom_site_fract_z
_atom_site_U_iso_or_equiv
_atom_site_adp_type
_atom_site_occupancy
_atom_site_site_symmetry_order
_atom_site_calc_flag
_atom_site_refinement_flags_posn
_atom_site_refinement_flags_adp
I8 I 0.73455(4) 0.90959(11) 0.27778(6) 0.0242(3) Uani 1 1 d . .
I6 I 0.60341(4) 1.10247(11) 0.28440(6) 0.0237(3) Uani 1 1 d . .
I7 I 0.72695(4) 1.21574(9) 0.39797(7) 0.0246(3) Uani 1 1 d . .
I4 I 0.60733(4) 0.77596(9) 0.38289(7) 0.0247(3) Uani 1 1 d . .
I9 I 0.73455(4) 0.88776(12) 0.49707(6) 0.0257(3) Uani 1 1 d . .
I5 I 0.60650(4) 1.09901(11) 0.50229(6) 0.0277(3) Uani 1 1 d . .
I3 I 0.47185(4) 1.19858(10) 0.41605(7) 0.0359(3) Uani 1 1 d . .
I2 I 0.47942(4) 0.87945(10) 0.51138(6) 0.0330(3) Uani 1 1 d . .
I1 I 0.46602(4) 0.89663(11) 0.29601(6) 0.0359(3) Uani 1 1 d . .
I10 I 0.86443(4) 0.13068(11) 0.28985(6) 0.0348(3) Uani 1 1 d . .
I12 I 0.86669(4) -0.19722(9) 0.38499(7) 0.0354(3) Uani 1 1 d . .
I11 I 0.86497(4) 0.10373(11) 0.50158(6) 0.0329(3) Uani 1 1 d . .
C1 C 0.7859(8) 0.5304(18) 0.3457(9) 0.062(7) Uani 1 1 d . .
H1A H 0.7885 0.4680 0.3116 0.075 Uiso 1 1 calc R U
H1B H 0.8047 0.5975 0.3308 0.075 Uiso 1 1 calc R U
C2 C 0.5312(8) 0.4828(17) 0.3388(9) 0.055(6) Uani 1 1 d . .
H2A H 0.5214 0.4098 0.3167 0.066 Uiso 1 1 calc R U
H2B H 0.5459 0.5336 0.3046 0.066 Uiso 1 1 calc R U
C3 C 0.7335(8) 0.5656(18) 0.3572(11) 0.068(7) Uani 1 1 d . .
H3A H 0.7285 0.6474 0.3445 0.082 Uiso 1 1 calc R U
H3B H 0.7126 0.5164 0.3296 0.082 Uiso 1 1 calc R U
C4 C 0.5475(7) 0.4941(14) 0.4531(9) 0.028(4) Uani 1 1 d . .
C5 C 0.7239(8) 0.5474(16) 0.4337(9) 0.054(6) Uani 1 1 d . .
H5A H 0.7168 0.6218 0.4563 0.065 Uiso 1 1 calc R U
H5B H 0.6975 0.4936 0.4408 0.065 Uiso 1 1 calc R U
C6 C 0.8654(6) 0.2155(14) 0.6812(8) 0.031(5) Uani 1 1 d . .
H6A H 0.8587 0.2228 0.7302 0.037 Uiso 1 1 calc R U
H6B H 0.8386 0.1769 0.6591 0.037 Uiso 1 1 calc R U
C7 C 0.6087(6) 0.4062(15) 0.3836(12) 0.069(7) Uani 1 1 d . .
H7A H 0.6297 0.4624 0.3624 0.104 Uiso 1 1 calc R U
H7B H 0.6051 0.3392 0.3536 0.104 Uiso 1 1 calc R U
H7C H 0.6218 0.3811 0.4270 0.104 Uiso 1 1 calc R U
C8 C 0.7603(7) 0.7897(18) 0.7031(10) 0.055(7) Uani 1 1 d . .
H8A H 0.7667 0.8477 0.7380 0.083 Uiso 1 1 calc R U
H8B H 0.7506 0.7172 0.7246 0.083 Uiso 1 1 calc R U
H8C H 0.7353 0.8176 0.6734 0.083 Uiso 1 1 calc R U
C9 C 0.8474(6) 0.4440(16) 0.4223(9) 0.048(6) Uani 1 1 d . .
H9A H 0.8704 0.5047 0.4132 0.072 Uiso 1 1 calc R U
H9B H 0.8524 0.3793 0.3910 0.072 Uiso 1 1 calc R U
H9C H 0.8509 0.4169 0.4690 0.072 Uiso 1 1 calc R U
C10 C 0.6118(7) 0.7159(19) 0.5877(10) 0.052(7) Uani 1 1 d . .
H10A H 0.6075 0.7345 0.5391 0.062 Uiso 1 1 calc R U
H10B H 0.6347 0.6521 0.5918 0.062 Uiso 1 1 calc R U
C11 C 0.7380(8) 0.235(2) 0.6087(10) 0.069(7) Uani 1 1 d . .
H11A H 0.7684 0.2661 0.6235 0.082 Uiso 1 1 calc R U
H11B H 0.7412 0.2046 0.5619 0.082 Uiso 1 1 calc R U
C12 C 0.5849(6) 0.8639(15) 0.6671(9) 0.037(5) Uani 1 1 d . .
H12A H 0.5927 0.8824 0.7148 0.045 Uiso 1 1 calc R U
H12B H 0.5706 0.9327 0.6456 0.045 Uiso 1 1 calc R U
C13 C 0.8391(6) 0.8361(16) 0.6615(10) 0.033(5) Uani 1 1 d . .
C14 C 0.5004(7) 0.5458(16) 0.4489(10) 0.052(6) Uani 1 1 d . .
H14A H 0.5003 0.6261 0.4663 0.062 Uiso 1 1 calc R U
H14B H 0.4774 0.4995 0.4747 0.062 Uiso 1 1 calc R U
C15 C 0.7014(8) 0.326(2) 0.6116(10) 0.040(6) Uani 1 1 d . .
C16 C 0.9094(7) 0.1463(16) 0.6702(8) 0.028(5) Uani 1 1 d . .
C17 C 0.8058(7) 0.6678(16) 0.6193(9) 0.041(6) Uani 1 1 d . .
H17A H 0.7806 0.6682 0.5849 0.050 Uiso 1 1 calc R U
H17B H 0.8031 0.5961 0.6465 0.050 Uiso 1 1 calc R U
C18 C 0.8738(6) 0.3347(14) 0.6498(9) 0.035(5) Uani 1 1 d . .
H18A H 0.8628 0.3970 0.6803 0.042 Uiso 1 1 calc R U
H18B H 0.8578 0.3419 0.6056 0.042 Uiso 1 1 calc R U
C19 C 0.9284(7) 0.3389(15) 0.6410(11) 0.045(5) Uani 1 1 d . .
H19A H 0.9372 0.3706 0.5962 0.054 Uiso 1 1 calc R U
H19B H 0.9431 0.3862 0.6769 0.054 Uiso 1 1 calc R U
C20 C 0.6712(8) 0.1718(18) 0.6775(9) 0.053(7) Uani 1 1 d . .
H20A H 0.6481 0.1176 0.6579 0.064 Uiso 1 1 calc R U
H20B H 0.6674 0.1734 0.7274 0.064 Uiso 1 1 calc R U
C21 C 0.8752(7) 0.7908(15) 0.6124(8) 0.040(6) Uani 1 1 d . .
H21A H 0.9053 0.7759 0.6355 0.048 Uiso 1 1 calc R U
H21B H 0.8805 0.8460 0.5748 0.048 Uiso 1 1 calc R U
C22 C 0.7215(8) 0.1374(17) 0.6575(11) 0.057(7) Uani 1 1 d . .
H22A H 0.7219 0.0613 0.6344 0.069 Uiso 1 1 calc R U
H22B H 0.7419 0.1334 0.6980 0.069 Uiso 1 1 calc R U
C23 C 0.5659(8) 0.6831(19) 0.6202(8) 0.038(6) Uani 1 1 d . .
C24 C 0.6224(7) 0.3540(19) 0.6585(10) 0.069(7) Uani 1 1 d . .
H24A H 0.6282 0.4369 0.6527 0.104 Uiso 1 1 calc R U
H24B H 0.6107 0.3395 0.7043 0.104 Uiso 1 1 calc R U
H24C H 0.5991 0.3285 0.6252 0.104 Uiso 1 1 calc R U
C25 C 0.9905(6) 0.1794(16) 0.6341(11) 0.057(6) Uani 1 1 d . .
H25A H 0.9922 0.0948 0.6349 0.085 Uiso 1 1 calc R U
H25B H 1.0110 0.2111 0.6693 0.085 Uiso 1 1 calc R U
H25C H 1.0006 0.2078 0.5896 0.085 Uiso 1 1 calc R U
C26 C 0.5078(7) 0.7630(18) 0.6995(9) 0.058(6) Uani 1 1 d . .
H26A H 0.4979 0.6832 0.7081 0.087 Uiso 1 1 calc R U
H26B H 0.4844 0.8021 0.6716 0.087 Uiso 1 1 calc R U
H26C H 0.5113 0.8040 0.7426 0.087 Uiso 1 1 calc R U
C27 C 0.8529(8) 0.6745(18) 0.5856(11) 0.068(7) Uani 1 1 d . .
H27A H 0.8496 0.6762 0.5356 0.082 Uiso 1 1 calc R U
H27B H 0.8724 0.6072 0.5983 0.082 Uiso 1 1 calc R U
C28 C 0.7696(6) 0.4956(16) 0.4607(10) 0.035(5) Uani 1 1 d . .
C29 C 0.6285(7) 0.8247(17) 0.6279(10) 0.051(6) Uani 1 1 d . .
H29A H 0.6541 0.8046 0.6594 0.061 Uiso 1 1 calc R U
H29B H 0.6394 0.8860 0.5967 0.061 Uiso 1 1 calc R U
C30 C 0.4901(8) 0.5423(17) 0.3723(12) 0.064(7) Uani 1 1 d . .
H30A H 0.4610 0.4988 0.3634 0.077 Uiso 1 1 calc R U
H30B H 0.4865 0.6218 0.3543 0.077 Uiso 1 1 calc R U
Sb2 Sb 0.66864(4) 0.99729(9) 0.39008(7) 0.0154(2) Uani 1 1 d . .
Sb1 Sb 0.52476(3) 0.99219(9) 0.40073(6) 0.0191(3) Uani 1 1 d . .
Sb3 Sb 0.81270(3) 0.00813(8) 0.39162(6) 0.0173(2) Uani 1 1 d . .
O1 O 0.7753(4) 0.4608(10) 0.5209(6) 0.046(3) Uani 1 1 d . .
O2 O 0.8418(4) 0.9320(10) 0.6976(6) 0.044(3) Uani 1 1 d . .
H2 H 0.8670 0.9655 0.6894 0.066 Uiso 1 1 calc R U
O3 O 0.5724(4) 0.4806(10) 0.5083(6) 0.055(4) Uani 1 1 d . .
H3 H 0.5575 0.5056 0.5417 0.083 Uiso 1 1 calc R U
O4 O 0.7013(5) 0.4281(12) 0.5838(7) 0.050(4) Uani 1 1 d . .
H4 H 0.7265 0.4385 0.5633 0.076 Uiso 1 1 calc R U
O5 O 0.5425(5) 0.5914(11) 0.6069(6) 0.057(4) Uani 1 1 d . .
O6 O 0.9160(4) 0.0389(10) 0.6800(6) 0.042(3) Uani 1 1 d . .
N1 N 0.5631(4) 0.4600(10) 0.3950(9) 0.037(4) Uani 1 1 d . .
N2 N 0.8008(6) 0.4900(13) 0.4128(9) 0.051(5) Uani 1 1 d . .
N3 N 0.9418(5) 0.2168(12) 0.6470(9) 0.036(4) Uani 1 1 d . .
N4 N 0.8022(6) 0.7698(14) 0.6632(7) 0.035(4) Uani 1 1 d . .
N5 N 0.5532(5) 0.7624(14) 0.6631(7) 0.035(4) Uani 1 1 d . .
N6 N 0.6661(6) 0.2892(14) 0.6481(8) 0.042(4) Uani 1 1 d . .

loop_
_atom_site_aniso_label
_atom_site_aniso_U_11
_atom_site_aniso_U_22
_atom_site_aniso_U_33
_atom_site_aniso_U_23
_atom_site_aniso_U_13
_atom_site_aniso_U_12
I8 0.0231(7) 0.0289(8) 0.0207(7) -0.0088(6) -0.0004(5) -0.0003(6)
I6 0.0255(7) 0.0253(7) 0.0203(7) 0.0040(6) -0.0030(5) 0.0005(6)
I7 0.0235(6) 0.0140(6) 0.0363(8) -0.0032(6) -0.0002(6) -0.0025(4)
I4 0.0261(6) 0.0156(6) 0.0324(7) -0.0011(6) 0.0033(6) -0.0038(5)
I9 0.0244(7) 0.0301(8) 0.0225(7) 0.0106(6) 0.0006(6) 0.0018(6)
I5 0.0255(7) 0.0366(8) 0.0211(7) -0.0084(6) 0.0013(5) -0.0001(6)
I3 0.0312(7) 0.0247(7) 0.0517(9) 0.0049(6) 0.0045(6) 0.0107(6)
I2 0.0357(8) 0.0333(7) 0.0300(7) 0.0097(6) 0.0109(6) -0.0005(6)
I1 0.0364(8) 0.0387(8) 0.0327(7) 0.0035(6) -0.0073(6) -0.0147(6)
I10 0.0351(8) 0.0439(8) 0.0254(7) 0.0080(6) 0.0054(6) -0.0109(6)
I12 0.0338(7) 0.0266(7) 0.0458(8) -0.0028(7) -0.0003(7) 0.0123(5)
I11 0.0375(8) 0.0382(8) 0.0228(7) -0.0049(6) -0.0091(6) -0.0079(6)
C1 0.09(2) 0.057(15) 0.039(14) 0.012(11) -0.023(13) -0.038(14)
C2 0.068(17) 0.055(14) 0.044(13) -0.006(11) -0.006(13) -0.038(13)
C3 0.07(2) 0.056(16) 0.075(19) 0.015(13) -0.018(15) 0.003(14)
C4 0.047(14) 0.015(10) 0.021(10) 0.001(8) -0.005(9) -0.003(9)
C5 0.10(2) 0.028(12) 0.036(13) -0.006(9) -0.008(13) -0.019(12)
C6 0.030(13) 0.033(12) 0.031(11) -0.004(9) -0.002(9) 0.006(10)
C7 0.057(14) 0.041(12) 0.11(2) -0.034(14) 0.002(15) -0.001(11)
C8 0.043(15) 0.085(19) 0.038(14) 0.003(13) 0.001(11) 0.005(13)
C9 0.038(13) 0.051(13) 0.056(15) -0.009(11) -0.005(11) -0.010(11)
C10 0.071(18) 0.055(16) 0.031(13) 0.010(11) 0.008(12) -0.006(13)
C11 0.072(19) 0.09(2) 0.045(14) -0.016(14) -0.020(13) 0.026(16)
C12 0.036(13) 0.039(12) 0.036(12) 0.016(9) -0.005(9) -0.012(10)
C13 0.016(12) 0.031(12) 0.053(14) 0.027(10) -0.011(10) -0.010(10)
C14 0.057(16) 0.034(13) 0.065(16) -0.008(11) 0.007(12) 0.009(11)
C15 0.035(15) 0.057(16) 0.027(13) 0.003(11) -0.011(11) -0.017(13)
C16 0.026(12) 0.035(12) 0.023(11) -0.002(9) -0.015(8) -0.007(10)
C17 0.063(17) 0.032(13) 0.028(12) -0.002(9) -0.018(11) 0.019(12)
C18 0.042(15) 0.029(12) 0.034(11) -0.016(9) 0.003(10) 0.015(10)
C19 0.051(15) 0.054(13) 0.028(10) 0.002(11) 0.009(10) 0.000(13)
C20 0.09(2) 0.053(16) 0.019(12) -0.007(10) -0.008(12) -0.013(15)
C21 0.067(16) 0.034(12) 0.020(11) 0.007(9) 0.005(10) 0.020(11)
C22 0.09(2) 0.033(13) 0.046(14) -0.003(11) -0.010(14) 0.005(13)
C23 0.054(16) 0.048(14) 0.013(11) 0.002(9) 0.002(11) 0.003(12)
C24 0.060(18) 0.093(19) 0.055(16) -0.013(14) -0.010(13) 0.000(15)
C25 0.036(14) 0.050(14) 0.084(17) -0.023(12) -0.006(13) -0.006(11)
C26 0.042(15) 0.091(18) 0.041(13) 0.002(12) 0.023(11) 0.006(13)
C27 0.09(2) 0.062(18) 0.054(16) -0.028(13) 0.014(14) -0.007(14)
C28 0.023(12) 0.032(12) 0.050(14) -0.018(10) -0.006(11) -0.015(10)
C29 0.028(14) 0.057(15) 0.068(16) 0.023(12) -0.001(12) -0.010(12)
C30 0.054(15) 0.043(14) 0.10(2) 0.034(13) -0.015(14) -0.011(12)
Sb2 0.0149(5) 0.0150(5) 0.0162(5) -0.0010(5) 0.0004(6) -0.0007(4)
Sb1 0.0164(6) 0.0191(6) 0.0219(6) 0.0024(5) 0.0022(6) 0.0002(5)
Sb3 0.0163(5) 0.0188(5) 0.0168(6) -0.0003(6) 0.0001(7) -0.0005(5)
O1 0.057(9) 0.049(8) 0.033(8) -0.001(7) -0.007(7) -0.011(7)
O2 0.053(9) 0.029(8) 0.050(9) -0.003(6) -0.002(7) -0.008(7)
O3 0.078(10) 0.041(8) 0.048(9) -0.008(7) -0.015(8) 0.013(7)
O4 0.052(10) 0.054(10) 0.045(10) 0.003(7) -0.003(7) 0.004(8)
O5 0.086(12) 0.040(9) 0.045(8) -0.004(7) 0.001(8) -0.032(8)
O6 0.061(10) 0.022(8) 0.043(8) 0.001(6) -0.015(7) 0.006(7)
N1 0.029(9) 0.026(8) 0.056(11) -0.018(9) -0.009(10) 0.002(6)
N2 0.051(12) 0.040(10) 0.063(13) 0.006(9) 0.008(10) -0.021(9)
N3 0.023(11) 0.031(10) 0.053(10) -0.028(9) -0.010(8) 0.018(9)
N4 0.027(11) 0.051(11) 0.026(10) 0.019(8) -0.001(8) 0.014(9)
N5 0.033(11) 0.054(11) 0.018(9) -0.001(8) 0.000(7) -0.005(9)
N6 0.049(13) 0.035(11) 0.043(11) 0.001(9) -0.027(10) 0.000(10)

loop_
_atom_type_symbol
_atom_type_description
_atom_type_scat_dispersion_real
_atom_type_scat_dispersion_imag
_atom_type_scat_source
C C 0.0033 0.0016 'International Tables Vol C Tables 4.2.6.8 and 6.1.1.4'
H H 0.0000 0.0000 'International Tables Vol C Tables 4.2.6.8 and 6.1.1.4'
N N 0.0061 0.0033 'International Tables Vol C Tables 4.2.6.8 and 6.1.1.4'
O O 0.0106 0.0060 'International Tables Vol C Tables 4.2.6.8 and 6.1.1.4'
Sb Sb -0.5866 1.5461 'International Tables Vol C Tables 4.2.6.8 and 6.1.1.4'
I I -0.4742 1.8119 'International Tables Vol C Tables 4.2.6.8 and 6.1.1.4'

loop_
_geom_angle_atom_site_label_1
_geom_angle_atom_site_label_2
_geom_angle_atom_site_label_3
_geom_angle
N2 C1 C3 103.3(17)
N2 C1 H1A 111.1
C3 C1 H1A 111.1
N2 C1 H1B 111.1
C3 C1 H1B 111.1
H1A C1 H1B 109.1
N1 C2 C30 103.8(15)
N1 C2 H2A 111.0
C30 C2 H2A 111.0
N1 C2 H2B 111.0
C30 C2 H2B 111.0
H2A C2 H2B 109.0
C5 C3 C1 106.0(17)
C5 C3 H3A 110.5
C1 C3 H3A 110.5
C5 C3 H3B 110.5
C1 C3 H3B 110.5
H3A C3 H3B 108.7
N1 C4 O3 120.7(18)
N1 C4 C14 113.0(16)
O3 C4 C14 126.2(17)
C28 C5 C3 103.8(19)
C28 C5 H5A 111.0
C3 C5 H5A 111.0
C28 C5 H5B 111.0
C3 C5 H5B 111.0
H5A C5 H5B 109.0
C16 C6 C18 106.8(15)
C16 C6 H6A 110.4
C18 C6 H6A 110.4
C16 C6 H6B 110.4
C18 C6 H6B 110.4
H6A C6 H6B 108.6
N1 C7 H7A 109.5
N1 C7 H7B 109.5
H7A C7 H7B 109.5
N1 C7 H7C 109.5
H7A C7 H7C 109.5
H7B C7 H7C 109.5
N4 C8 H8A 109.5
N4 C8 H8B 109.5
H8A C8 H8B 109.5
N4 C8 H8C 109.5
H8A C8 H8C 109.5
H8B C8 H8C 109.5
N2 C9 H9A 109.5
N2 C9 H9B 109.5
H9A C9 H9B 109.5
N2 C9 H9C 109.5
H9A C9 H9C 109.5
H9B C9 H9C 109.5
C23 C10 C29 104.7(17)
C23 C10 H10A 110.8
C29 C10 H10A 110.8
C23 C10 H10B 110.8
C29 C10 H10B 110.8
H10A C10 H10B 108.9
C15 C11 C22 105.9(18)
C15 C11 H11A 110.6
C22 C11 H11A 110.6
C15 C11 H11B 110.6
C22 C11 H11B 110.6
H11A C11 H11B 108.7
N5 C12 C29 103.8(15)
N5 C12 H12A 111.0
C29 C12 H12A 111.0
N5 C12 H12B 111.0
C29 C12 H12B 111.0
H12A C12 H12B 109.0
N4 C13 O2 121.6(19)
N4 C13 C21 111.6(18)
O2 C13 C21 126.7(16)
C4 C14 C30 102.6(16)
C4 C14 H14A 111.2
C30 C14 H14A 111.2
C4 C14 H14B 111.2
C30 C14 H14B 111.2
H14A C14 H14B 109.2
O4 C15 N6 121(2)
O4 C15 C11 129(2)
N6 C15 C11 110(2)
O6 C16 N3 123.6(18)
O6 C16 C6 128.2(18)
N3 C16 C6 108.2(16)
N4 C17 C27 106.4(17)
N4 C17 H17A 110.5
C27 C17 H17A 110.5
N4 C17 H17B 110.5
C27 C17 H17B 110.5
H17A C17 H17B 108.6
C6 C18 C19 103.1(14)
C6 C18 H18A 111.1
C19 C18 H18A 111.1
C6 C18 H18B 111.1
C19 C18 H18B 111.1
H18A C18 H18B 109.1
N3 C19 C18 102.8(14)
N3 C19 H19A 111.2
C18 C19 H19A 111.2
N3 C19 H19B 111.2
C18 C19 H19B 111.2
H19A C19 H19B 109.1
N6 C20 C22 103.0(17)
N6 C20 H20A 111.2
C22 C20 H20A 111.2
N6 C20 H20B 111.2
C22 C20 H20B 111.2
H20A C20 H20B 109.1
C13 C21 C27 103.4(16)
C13 C21 H21A 111.1
C27 C21 H21A 111.1
C13 C21 H21B 111.1
C27 C21 H21B 111.1
H21A C21 H21B 109.0
C20 C22 C11 104.8(17)
C20 C22 H22A 110.8
C11 C22 H22A 110.8
C20 C22 H22B 110.8
C11 C22 H22B 110.8
H22A C22 H22B 108.9
O5 C23 N5 125(2)
O5 C23 C10 125.2(19)
N5 C23 C10 110.0(19)
N6 C24 H24A 109.5
N6 C24 H24B 109.5
H24A C24 H24B 109.5
N6 C24 H24C 109.5
H24A C24 H24C 109.5
H24B C24 H24C 109.5
N3 C25 H25A 109.5
N3 C25 H25B 109.5
H25A C25 H25B 109.5
N3 C25 H25C 109.5
H25A C25 H25C 109.5
H25B C25 H25C 109.5
N5 C26 H26A 109.5
N5 C26 H26B 109.5
H26A C26 H26B 109.5
N5 C26 H26C 109.5
H26A C26 H26C 109.5
H26B C26 H26C 109.5
C17 C27 C21 105.0(16)
C17 C27 H27A 110.7
C21 C27 H27A 110.7
C17 C27 H27B 110.7
C21 C27 H27B 110.7
H27A C27 H27B 108.8
O1 C28 N2 125.1(19)
O1 C28 C5 124.2(18)
N2 C28 C5 110.7(19)
C12 C29 C10 104.1(16)
C12 C29 H29A 110.9
C10 C29 H29A 110.9
C12 C29 H29B 110.9
C10 C29 H29B 110.9
H29A C29 H29B 109.0
C2 C30 C14 106.9(17)
C2 C30 H30A 110.4
C14 C30 H30A 110.4
C2 C30 H30B 110.4
C14 C30 H30B 110.4
H30A C30 H30B 108.6
I7 Sb2 I6 92.38(5)
I7 Sb2 I5 87.96(5)
I6 Sb2 I5 89.08(4)
I7 Sb2 I8 88.42(5)
I6 Sb2 I8 90.94(5)
I5 Sb2 I8 176.38(6)
I7 Sb2 I9 88.21(5)
I6 Sb2 I9 179.38(6)
I5 Sb2 I9 91.13(5)
I8 Sb2 I9 88.90(4)
I7 Sb2 I4 178.96(5)
I6 Sb2 I4 87.13(4)
I5 Sb2 I4 91.12(5)
I8 Sb2 I4 92.50(5)
I9 Sb2 I4 92.29(5)
I3 Sb1 I2 93.36(5)
I3 Sb1 I1 94.91(5)
I2 Sb1 I1 96.11(5)
I12 Sb3 I11 94.13(5)
I12 Sb3 I10 95.65(5)
I11 Sb3 I10 93.94(4)
C13 O2 H2 109.5
C4 O3 H3 109.5
C15 O4 H4 109.5
C4 N1 C2 113.6(15)
C4 N1 C7 125.1(18)
C2 N1 C7 121.2(19)
C28 N2 C9 123.9(19)
C28 N2 C1 116.0(19)
C9 N2 C1 120.1(17)
C16 N3 C19 115.9(16)
C16 N3 C25 122.9(16)
C19 N3 C25 120.9(16)
C13 N4 C8 126.2(19)
C13 N4 C17 113.5(17)
C8 N4 C17 120.3(18)
C23 N5 C12 114.9(17)
C23 N5 C26 124.2(18)
C12 N5 C26 120.4(16)
C15 N6 C24 124.7(19)
C15 N6 C20 115.7(19)
C24 N6 C20 119(2)

loop_
_geom_bond_atom_site_label_1
_geom_bond_atom_site_label_2
_geom_bond_distance
I8 Sb2 3.0222(17)
I6 Sb2 2.9927(17)
I7 Sb2 2.9726(15)
I4 Sb2 3.0458(15)
I9 Sb2 3.0418(17)
I5 Sb2 3.0143(17)
I3 Sb1 2.7871(15)
I2 Sb1 2.7985(16)
I1 Sb1 2.8280(17)
I10 Sb3 2.8131(16)
I12 Sb3 2.7807(14)
I11 Sb3 2.8021(16)
C1 N2 1.44(2)
C1 C3 1.54(3)
C1 H1A 0.9700
C1 H1B 0.9700
C2 N1 1.43(2)
C2 C30 1.49(2)
C2 H2A 0.9700
C2 H2B 0.9700
C3 C5 1.52(2)
C3 H3A 0.9700
C3 H3B 0.9700
C4 N1 1.266(19)
C4 O3 1.287(18)
C4 C14 1.45(2)
C5 C28 1.51(2)
C5 H5A 0.9700
C5 H5B 0.9700
C6 C16 1.48(2)
C6 C18 1.50(2)
C6 H6A 0.9700
C6 H6B 0.9700
C7 N1 1.438(18)
C7 H7A 0.9600
C7 H7B 0.9600
C7 H7C 0.9600
C8 N4 1.43(2)
C8 H8A 0.9600
C8 H8B 0.9600
C8 H8C 0.9600
C9 N2 1.42(2)
C9 H9A 0.9600
C9 H9B 0.9600
C9 H9C 0.9600
C10 C23 1.48(3)
C10 C29 1.53(3)
C10 H10A 0.9700
C10 H10B 0.9700
C11 C15 1.46(3)
C11 C22 1.52(3)
C11 H11A 0.9700
C11 H11B 0.9700
C12 N5 1.46(2)
C12 C29 1.51(2)
C12 H12A 0.9700
C12 H12B 0.9700
C13 N4 1.28(2)
C13 O2 1.29(2)
C13 C21 1.48(2)
C14 C30 1.51(2)
C14 H14A 0.9700
C14 H14B 0.9700
C15 O4 1.28(2)
C15 N6 1.28(2)
C16 O6 1.245(18)
C16 N3 1.29(2)
C17 N4 1.44(2)
C17 C27 1.48(3)
C17 H17A 0.9700
C17 H17B 0.9700
C18 C19 1.55(2)
C18 H18A 0.9700
C18 H18B 0.9700
C19 N3 1.438(19)
C19 H19A 0.9700
C19 H19B 0.9700
C20 N6 1.45(2)
C20 C22 1.52(3)
C20 H20A 0.9700
C20 H20B 0.9700
C21 C27 1.55(2)
C21 H21A 0.9700
C21 H21B 0.9700
C22 H22A 0.9700
C22 H22B 0.9700
C23 O5 1.26(2)
C23 N5 1.27(2)
C24 N6 1.45(2)
C24 H24A 0.9600
C24 H24B 0.9600
C24 H24C 0.9600
C25 N3 1.45(2)
C25 H25A 0.9600
C25 H25B 0.9600
C25 H25C 0.9600
C26 N5 1.46(2)
C26 H26A 0.9600
C26 H26B 0.9600
C26 H26C 0.9600
C27 H27A 0.9700
C27 H27B 0.9700
C28 O1 1.24(2)
C28 N2 1.28(2)
C29 H29A 0.9700
C29 H29B 0.9700
C30 H30A 0.9700
C30 H30B 0.9700
O2 H2 0.8200
O3 H3 0.8200
O4 H4 0.8200
